data_4087606
loop_
_publ_author_name
'Drover, Marcus W.'
'Johnson, Heather C.'
'Schafer, Laurel L.'
'Love, Jennifer A.'
'Weller, Andrew S.'

_publ_section_title
;
 Reactivity of an Unsaturated Iridium(III) Phosphoramidate Complex,
 [Cp*Ir{\k2-N,O}][BArF4]
;
_journal_issue 15
_journal_name_full Organometallics
_journal_page_first 3849
_journal_paper_doi 10.1021/acs.organomet.5b00397
_journal_volume 34
_journal_year 2015
_chemical_formula_moiety 'C34 H44 Ir N O3 P Si, C32 H12 B F24'
_chemical_formula_sum 'C66 H56 B F24 Ir N O3 P Si'
_chemical_formula_weight 1629.18
_space_group_crystal_system triclinic
_space_group_IT_number 2
_space_group_name_Hall '-P 1'
_space_group_name_H-M_alt 'P -1'
_atom_sites_solution_hydrogens geom
_atom_sites_solution_primary direct
_audit_creation_date 2015-05-27
_audit_creation_method
;
Olex2 1.2
(compiled 2015.01.26 svn.r3150 for OlexSys, GUI svn.r4998)
;
_cell_angle_alpha 71.324(3)
_cell_angle_beta 80.182(3)
_cell_angle_gamma 84.966(3)
_cell_formula_units_Z 2
_cell_length_a 12.3952(19)
_cell_length_b 15.021(2)
_cell_length_c 18.869(3)
_cell_measurement_reflns_used 9329
_cell_measurement_temperature 90.0
_cell_measurement_theta_max 30.56
_cell_measurement_theta_min 2.31
_cell_volume 3277.4(8)
_computing_cell_refinement 'SAINT v8.34A (Bruker, 2013)'
_computing_data_reduction 'SAINT v8.34A (Bruker, 2013)'
_computing_molecular_graphics 'Olex2 (Dolomanov et al., 2009)'
_computing_publication_material 'Olex2 (Dolomanov et al., 2009)'
_computing_structure_refinement 'XL (Sheldrick, 2008)'
_computing_structure_solution 'SIR2004 (Burla et al., 2007)'
_diffrn_ambient_temperature 90.0
_diffrn_detector 'Bruker APEX2 area detector'
_diffrn_detector_area_resol_mean 7.9
_diffrn_detector_type 'Bruker-Nonius APEXII CCD area detector'
_diffrn_measured_fraction_theta_full 0.996
_diffrn_measured_fraction_theta_max 0.992
_diffrn_measurement_device 'Bruker-Nonius APEXII CCD area detector and D8 diffractometer'
_diffrn_measurement_device_type 'Bruker APEX-II CCD'
_diffrn_measurement_method '\w and \f scans'
_diffrn_radiation_monochromator 'TRIUMPH curved-crystal'
_diffrn_radiation_probe x-ray
_diffrn_radiation_type MoK\a
_diffrn_radiation_wavelength 0.71073
_diffrn_reflns_av_R_equivalents 0.0272
_diffrn_reflns_av_unetI/netI 0.0263
_diffrn_reflns_Laue_measured_fraction_full 0.996
_diffrn_reflns_Laue_measured_fraction_max 0.992
_diffrn_reflns_limit_h_max 17
_diffrn_reflns_limit_h_min -17
_diffrn_reflns_limit_k_max 19
_diffrn_reflns_limit_k_min -21
_diffrn_reflns_limit_l_max 26
_diffrn_reflns_limit_l_min -26
_diffrn_reflns_number 75509
_diffrn_reflns_point_group_measured_fraction_full 0.996
_diffrn_reflns_point_group_measured_fraction_max 0.992
_diffrn_reflns_theta_full 26.000
_diffrn_reflns_theta_max 30.623
_diffrn_reflns_theta_min 1.432
_diffrn_source 'sealed X-ray tube'
_diffrn_standards_number 0
_exptl_absorpt_coefficient_mu 2.195
_exptl_absorpt_correction_T_max 0.7356
_exptl_absorpt_correction_T_min 0.5930
_exptl_absorpt_correction_type multi-scan
_exptl_absorpt_process_details
;
SADABS-2014/5 (Bruker,2014/5) was used for absorption correction.
wR2(int) was 0.0563 before and 0.0363 after correction.
The Ratio of minimum to maximum transmission is 0.8062.
The \l/2 correction factor is 0.00150.
;
_exptl_crystal_colour 'clear green'
_exptl_crystal_colour_lustre clear
_exptl_crystal_colour_primary green
_exptl_crystal_density_diffrn 1.651
_exptl_crystal_description plate
_exptl_crystal_F_000 1620
_exptl_crystal_size_max 0.42
_exptl_crystal_size_mid 0.23
_exptl_crystal_size_min 0.14
_refine_diff_density_max 4.001
_refine_diff_density_min -1.340
_refine_diff_density_rms 0.142
_refine_ls_extinction_method none
_refine_ls_goodness_of_fit_ref 1.103
_refine_ls_hydrogen_treatment constr
_refine_ls_matrix_type full
_refine_ls_number_parameters 904
_refine_ls_number_reflns 20042
_refine_ls_number_restraints 927
_refine_ls_restrained_S_all 1.102
_refine_ls_R_factor_all 0.0438
_refine_ls_R_factor_gt 0.0380
_refine_ls_shift/su_max 0.006
_refine_ls_shift/su_mean 0.000
_refine_ls_structure_factor_coef Fsqd
_refine_ls_weighting_details 'w=1/[\s^2^(Fo^2^)+(0.0377P)^2^+12.0255P] where P=(Fo^2^+2Fc^2^)/3'
_refine_ls_weighting_scheme calc
_refine_ls_wR_factor_gt 0.0927
_refine_ls_wR_factor_ref 0.0966
_reflns_Friedel_coverage 0.000
_reflns_number_gt 18372
_reflns_number_total 20042
_reflns_threshold_expression 'I > 2\s(I)'
_cod_data_source_file om5b00397_si_002.cif
_cod_data_source_block 9BARF
_cod_depositor_comments
;
The following automatic conversions were performed:

data item '_diffrn_radiation_probe' value 'X-ray' was changed to
'x-ray' in accordance with the
/home/saulius/struct/COD-crude-data/automatic-downloads/DataCite-retrospective/ACS/depositions/lib/dictionaries/cif_core.dic
dictionary named 'cif_core.dic' version 2.4.2 last updated on
2011-04-26.

Automatic conversion script
Id: cif_fix_values 6909 2019-04-08 15:41:33Z antanas 
;
_cod_original_cell_volume 3277.3(9)
_cod_database_code 4087606
_shelx_space_group_comment
;
The symmetry employed for this shelxl refinement is uniquely defined
by the following loop, which should always be used as a source of
symmetry information in preference to the above space-group names.
They are only intended as comments.
;
_olex2_refinement_description
;
1. Fixed Uiso
 At 1.2 times of:
  All C(H) groups, All C(H,H) groups
 At 1.5 times of:
  All C(H,H,H) groups
2. Restrained distances
 F10-F11 \\sim F11-F12 \\sim F12-F10 \\sim F10A-F11A \\sim F11A-F12A \\sim
F12A-F10A
 with sigma of 0.01
 C45-F10 \\sim C45-F11 \\sim C45-F12 \\sim C45-F10A \\sim C45-F11A \\sim
C45-F12A
 with sigma of 0.005
3. Uiso/Uaniso restraints and constraints
Uanis(F10) = Uanis(F10A)
Uanis(F11) = Uanis(F11A)
Uanis(F12) = Uanis(F12A)
4. Rigid body (RIGU) restrains
 All non-hydrogen atoms
 with sigma for 1-2 distances of 0.004 and sigma for 1-3 distances of 0.004
5. Others
 Sof(F12A)=1-FVAR(1)
 Sof(F12)=FVAR(1)
 Sof(F10A)=1-FVAR(2)
 Sof(F10)=FVAR(2)
 Sof(F11A)=1-FVAR(3)
 Sof(F11)=FVAR(3)
6.a Secondary CH2 refined with riding coordinates:
 C9(H9A,H9B), C11(H11A,H11B)
6.b Aromatic/amide H refined with riding coordinates:
 C3(H3), C4(H4), C5(H5), C24(H24), C25(H25), C26(H26), C27(H27), C28(H28),
 C30(H30), C31(H31), C32(H32), C33(H33), C34(H34), C36(H36), C38(H38), C40(H40),
  C44(H44), C46(H46), C48(H48), C52(H52), C54(H54), C56(H56), C60(H60),
 C62(H62), C64(H64)
6.c Idealised Me refined as rotating group:
 C7(H7A,H7B,H7C), C8(H8A,H8B,H8C), C10(H10A,H10B,H10C), C12(H12A,H12B,H12C),
 C18(H18A,H18B,H18C), C19(H19A,H19B,H19C), C20(H20A,H20B,H20C), C21(H21A,H21B,
 H21C), C22(H22A,H22B,H22C)
;
_shelx_shelxl_version_number 2014/7
_olex2_submission_special_instructions 'No special instructions were received'

loop_
_space_group_symop_operation_xyz
'x, y, z'
'-x, -y, -z'

loop_
_atom_site_label
_atom_site_type_symbol
_atom_site_fract_x
_atom_site_fract_y
_atom_site_fract_z
_atom_site_U_iso_or_equiv
_atom_site_adp_type
_atom_site_occupancy
_atom_site_site_symmetry_order
_atom_site_calc_flag
_atom_site_refinement_flags_posn
_atom_site_refinement_flags_adp
_atom_site_refinement_flags_occupancy
_atom_site_disorder_assembly
_atom_site_disorder_group
Ir1 Ir 0.44008(2) 1.04898(2) 0.25566(2) 0.01230(3) Uani 1 1 d . U . . .
P1 P 0.66530(6) 0.99178(5) 0.16957(4) 0.01266(13) Uani 1 1 d . U . . .
Si1 Si 0.44010(6) 0.97485(6) 0.16369(5) 0.01355(14) Uani 1 1 d . U . . .
O1 O 0.58039(17) 0.96845(16) 0.12860(12) 0.0158(4) Uani 1 1 d . U . . .
O2 O 0.72866(17) 0.89936(15) 0.20913(13) 0.0163(4) Uani 1 1 d . U . . .
O3 O 0.75597(17) 1.05316(16) 0.11333(13) 0.0180(4) Uani 1 1 d . U . . .
N1 N 0.6022(2) 1.04892(17) 0.22573(14) 0.0131(4) Uani 1 1 d . U . . .
C1 C 0.6660(2) 1.1031(2) 0.25252(18) 0.0159(5) Uani 1 1 d . U . . .
C2 C 0.6791(3) 1.1999(2) 0.2105(2) 0.0225(6) Uani 1 1 d . U . . .
C3 C 0.7358(3) 1.2537(3) 0.2389(3) 0.0332(8) Uani 1 1 d . U . . .
H3 H 0.7442 1.3172 0.2127 0.040 Uiso 1 1 calc R . . . .
C4 C 0.7800(3) 1.2147(3) 0.3052(3) 0.0378(9) Uani 1 1 d . U . . .
H4 H 0.8174 1.2521 0.3231 0.045 Uiso 1 1 calc R . . . .
C5 C 0.7688(3) 1.1201(3) 0.3449(2) 0.0317(8) Uani 1 1 d . U . . .
H5 H 0.8001 1.0942 0.3888 0.038 Uiso 1 1 calc R . . . .
C6 C 0.7105(3) 1.0628(3) 0.31963(19) 0.0217(6) Uani 1 1 d . U . . .
C7 C 0.6980(3) 0.9606(3) 0.36400(19) 0.0258(7) Uani 1 1 d . U . . .
H7A H 0.6248 0.9430 0.3657 0.039 Uiso 1 1 calc GR . . . .
H7B H 0.7121 0.9501 0.4146 0.039 Uiso 1 1 calc GR . . . .
H7C H 0.7493 0.9233 0.3401 0.039 Uiso 1 1 calc GR . . . .
C8 C 0.6337(3) 1.2440(2) 0.1376(2) 0.0273(7) Uani 1 1 d . U . . .
H8A H 0.6797 1.2260 0.0977 0.041 Uiso 1 1 calc GR . . . .
H8B H 0.6315 1.3112 0.1255 0.041 Uiso 1 1 calc GR . . . .
H8C H 0.5610 1.2229 0.1431 0.041 Uiso 1 1 calc GR . . . .
C9 C 0.6709(3) 0.8125(2) 0.2489(2) 0.0211(6) Uani 1 1 d . U . . .
H9A H 0.6342 0.7944 0.2145 0.025 Uiso 1 1 calc R . . . .
H9B H 0.6164 0.8213 0.2898 0.025 Uiso 1 1 calc R . . . .
C10 C 0.7556(3) 0.7370(2) 0.2803(2) 0.0299(8) Uani 1 1 d . U . . .
H10A H 0.8070 0.7268 0.2392 0.045 Uiso 1 1 calc GR . . . .
H10B H 0.7195 0.6796 0.3089 0.045 Uiso 1 1 calc GR . . . .
H10C H 0.7936 0.7570 0.3125 0.045 Uiso 1 1 calc GR . . . .
C11 C 0.8744(2) 1.0308(3) 0.10532(19) 0.0216(6) Uani 1 1 d . U . . .
H11A H 0.9098 1.0716 0.0575 0.026 Uiso 1 1 calc R . . . .
H11B H 0.8871 0.9664 0.1047 0.026 Uiso 1 1 calc R . . . .
C12 C 0.9244(3) 1.0428(3) 0.1689(2) 0.0239(6) Uani 1 1 d . U . . .
H12A H 1.0027 1.0363 0.1582 0.036 Uiso 1 1 calc GR . . . .
H12B H 0.8981 0.9956 0.2153 0.036 Uiso 1 1 calc GR . . . .
H12C H 0.9044 1.1040 0.1736 0.036 Uiso 1 1 calc GR . . . .
C13 C 0.3636(3) 1.1709(2) 0.29689(17) 0.0162(5) Uani 1 1 d . U . . .
C14 C 0.3849(3) 1.0965(2) 0.36087(17) 0.0179(5) Uani 1 1 d . U . . .
C15 C 0.3294(3) 1.0145(2) 0.36174(17) 0.0180(5) Uani 1 1 d . U . . .
C16 C 0.2655(2) 1.0427(2) 0.29986(19) 0.0180(5) Uani 1 1 d . U . . .
C17 C 0.2925(2) 1.1370(2) 0.25695(17) 0.0165(5) Uani 1 1 d . U . . .
C18 C 0.2446(3) 1.1979(2) 0.1892(2) 0.0241(7) Uani 1 1 d . U . . .
H18A H 0.3010 1.2344 0.1530 0.036 Uiso 1 1 calc GR . . . .
H18B H 0.1885 1.2393 0.2044 0.036 Uiso 1 1 calc GR . . . .
H18C H 0.2134 1.1591 0.1668 0.036 Uiso 1 1 calc GR . . . .
C19 C 0.4025(3) 1.2689(2) 0.2723(2) 0.0237(6) Uani 1 1 d . U . . .
H19A H 0.4670 1.2697 0.2939 0.036 Uiso 1 1 calc GR . . . .
H19B H 0.3461 1.3089 0.2890 0.036 Uiso 1 1 calc GR . . . .
H19C H 0.4193 1.2912 0.2181 0.036 Uiso 1 1 calc GR . . . .
C20 C 0.4537(3) 1.0989(3) 0.4178(2) 0.0278(7) Uani 1 1 d . U . . .
H20A H 0.4913 1.0391 0.4351 0.042 Uiso 1 1 calc GR . . . .
H20B H 0.4078 1.1121 0.4600 0.042 Uiso 1 1 calc GR . . . .
H20C H 0.5063 1.1471 0.3950 0.042 Uiso 1 1 calc GR . . . .
C21 C 0.3270(3) 0.9216(2) 0.4214(2) 0.0302(8) Uani 1 1 d . U . . .
H21A H 0.2965 0.8765 0.4048 0.045 Uiso 1 1 calc GR . . . .
H21B H 0.2828 0.9269 0.4670 0.045 Uiso 1 1 calc GR . . . .
H21C H 0.4002 0.9013 0.4311 0.045 Uiso 1 1 calc GR . . . .
C22 C 0.1835(3) 0.9850(3) 0.2851(2) 0.0287(7) Uani 1 1 d . U . . .
H22A H 0.1740 1.0087 0.2328 0.043 Uiso 1 1 calc GR . . . .
H22B H 0.1146 0.9889 0.3164 0.043 Uiso 1 1 calc GR . . . .
H22C H 0.2096 0.9206 0.2968 0.043 Uiso 1 1 calc GR . . . .
C23 C 0.3793(2) 1.0535(2) 0.08056(18) 0.0168(5) Uani 1 1 d . U . . .
C24 C 0.4281(3) 1.1375(2) 0.03604(19) 0.0216(6) Uani 1 1 d . U . . .
H24 H 0.4972 1.1495 0.0432 0.026 Uiso 1 1 calc R . . . .
C25 C 0.3755(3) 1.2039(3) -0.01904(19) 0.0249(7) Uani 1 1 d . U . . .
H25 H 0.4099 1.2590 -0.0487 0.030 Uiso 1 1 calc R . . . .
C26 C 0.2711(3) 1.1872(3) -0.0294(2) 0.0250(7) Uani 1 1 d . U . . .
H26 H 0.2350 1.2316 -0.0653 0.030 Uiso 1 1 calc R . . . .
C27 C 0.2217(3) 1.1039(3) 0.0143(2) 0.0231(6) Uani 1 1 d . U . . .
H27 H 0.1524 1.0922 0.0074 0.028 Uiso 1 1 calc R . . . .
C28 C 0.2752(3) 1.0375(2) 0.06851(19) 0.0200(6) Uani 1 1 d . U . . .
H28 H 0.2413 0.9817 0.0971 0.024 Uiso 1 1 calc R . . . .
C29 C 0.3950(2) 0.8515(2) 0.19011(18) 0.0170(5) Uani 1 1 d . U . . .
C30 C 0.3768(3) 0.8122(2) 0.1352(2) 0.0208(6) Uani 1 1 d . U . . .
H30 H 0.3817 0.8497 0.0849 0.025 Uiso 1 1 calc R . . . .
C31 C 0.3514(3) 0.7183(3) 0.1545(2) 0.0255(7) Uani 1 1 d . U . . .
H31 H 0.3402 0.6935 0.1172 0.031 Uiso 1 1 calc R . . . .
C32 C 0.3426(3) 0.6615(2) 0.2294(2) 0.0261(7) Uani 1 1 d . U . . .
H32 H 0.3258 0.5986 0.2423 0.031 Uiso 1 1 calc R . . . .
C33 C 0.3591(3) 0.6989(2) 0.2852(2) 0.0250(7) Uani 1 1 d . U . . .
H33 H 0.3526 0.6612 0.3355 0.030 Uiso 1 1 calc R . . . .
C34 C 0.3852(3) 0.7926(2) 0.26550(19) 0.0208(6) Uani 1 1 d . U . . .
H34 H 0.3964 0.8170 0.3031 0.025 Uiso 1 1 calc R . . . .
F1 F 0.41920(17) 0.57655(18) 0.51025(13) 0.0320(5) Uani 1 1 d . U . . .
F2 F 0.2610(2) 0.6122(3) 0.47890(15) 0.0704(11) Uani 1 1 d . U . . .
F3 F 0.3452(4) 0.7085(2) 0.5108(2) 0.0920(16) Uani 1 1 d . U . . .
F4 F 0.4601(2) 0.5010(2) 0.78318(16) 0.0427(6) Uani 1 1 d . U . . .
F5 F 0.3821(2) 0.37169(19) 0.81096(18) 0.0494(7) Uani 1 1 d . U . . .
F6 F 0.3164(2) 0.4734(3) 0.86579(16) 0.0668(11) Uani 1 1 d . U . . .
F7 F 0.10663(19) 0.6360(2) 0.94338(16) 0.0414(6) Uani 1 1 d . U . . .
F8 F -0.0328(2) 0.63312(18) 1.02800(12) 0.0355(5) Uani 1 1 d . U . . .
F9 F -0.0089(2) 0.75254(16) 0.92901(15) 0.0379(6) Uani 1 1 d . U . . .
F10 F -0.3975(4) 0.5737(6) 0.9814(5) 0.0498(15) Uani 0.474(9) 1 d D U P A 1
F11 F -0.4071(4) 0.5274(7) 0.8862(4) 0.0419(17) Uani 0.542(14) 1 d D U P A 1
F12 F -0.3485(5) 0.4329(4) 0.9838(4) 0.0520(15) Uani 0.447(9) 1 d D U P A 1
F13 F -0.3704(2) 0.5600(2) 0.59014(16) 0.0455(7) Uani 1 1 d . U . . .
F14 F -0.3841(3) 0.7019(2) 0.5183(3) 0.0993(18) Uani 1 1 d . U . . .
F15 F -0.2757(3) 0.6052(3) 0.48218(19) 0.0705(11) Uani 1 1 d . U . . .
F16 F 0.02307(17) 0.18961(14) 0.92145(12) 0.0260(4) Uani 1 1 d . U . . .
F17 F -0.14926(19) 0.22082(16) 0.94257(12) 0.0304(5) Uani 1 1 d . U . . .
F18 F -0.09039(18) 0.10835(13) 0.89634(12) 0.0260(4) Uani 1 1 d . U . . .
F19 F -0.12738(19) 0.23403(17) 0.60760(13) 0.0294(5) Uani 1 1 d . U . . .
F20 F 0.0428(2) 0.19804(17) 0.61504(13) 0.0340(5) Uani 1 1 d . U . . .
F21 F -0.0069(2) 0.33592(15) 0.54736(12) 0.0284(4) Uani 1 1 d . U . . .
F22 F 0.02728(19) 0.87769(15) 0.50334(13) 0.0314(5) Uani 1 1 d . U . . .
F23 F -0.1379(2) 0.93562(15) 0.51251(16) 0.0398(6) Uani 1 1 d . U . . .
F24 F -0.0479(2) 0.90334(14) 0.60581(13) 0.0299(5) Uani 1 1 d . U . . .
C35 C 0.1087(2) 0.54557(19) 0.70334(15) 0.0112(5) Uani 1 1 d . U . . .
C36 C 0.1605(2) 0.5812(2) 0.62801(16) 0.0143(5) Uani 1 1 d . U . . .
H36 H 0.1178 0.6074 0.5899 0.017 Uiso 1 1 calc R . . . .
C37 C 0.2743(2) 0.5785(2) 0.60897(18) 0.0193(6) Uani 1 1 d . U . . .
C38 C 0.3417(3) 0.5424(2) 0.66422(19) 0.0211(6) Uani 1 1 d . U . . .
H38 H 0.4176 0.5425 0.6516 0.025 Uiso 1 1 calc R . . . .
C39 C 0.2919(2) 0.5063(2) 0.73891(18) 0.0170(5) Uani 1 1 d . U . . .
C40 C 0.1783(2) 0.5067(2) 0.75755(16) 0.0138(5) Uani 1 1 d . U . . .
H40 H 0.1476 0.4803 0.8078 0.017 Uiso 1 1 calc R . . . .
C41 C 0.3256(3) 0.6195(3) 0.5278(2) 0.0355(9) Uani 1 1 d . U . . .
C42 C 0.3621(3) 0.4639(3) 0.7997(2) 0.0257(7) Uani 1 1 d . U . . .
C43 C -0.0739(2) 0.56085(18) 0.80553(15) 0.0109(5) Uani 1 1 d . U . . .
C44 C -0.1830(2) 0.5381(2) 0.83824(16) 0.0128(5) Uani 1 1 d . U . . .
H44 H -0.2246 0.5123 0.8136 0.015 Uiso 1 1 calc R . . . .
C45 C -0.2306(2) 0.55265(19) 0.90593(15) 0.0143(5) Uani 1 1 d D U . . .
C46 C -0.1718(2) 0.5904(2) 0.94522(16) 0.0149(5) Uani 1 1 d . U . . .
H46 H -0.2031 0.5989 0.9912 0.018 Uiso 1 1 calc R . . . .
C47 C -0.0650(2) 0.61506(19) 0.91366(16) 0.0131(5) Uani 1 1 d . U . . .
C48 C -0.0174(2) 0.60168(19) 0.84477(16) 0.0123(5) Uani 1 1 d . U . . .
H48 H 0.0538 0.6205 0.8245 0.015 Uiso 1 1 calc R . . . .
C49 C -0.0002(3) 0.6589(2) 0.95321(18) 0.0195(6) Uani 1 1 d . U . . .
C50 C -0.3468(3) 0.5253(3) 0.93913(19) 0.0219(6) Uani 1 1 d . U . . .
C51 C -0.0882(2) 0.61264(19) 0.66094(15) 0.0109(5) Uani 1 1 d . U . . .
C52 C -0.0596(2) 0.70749(19) 0.63479(16) 0.0124(5) Uani 1 1 d . U . . .
H52 H -0.0052 0.7257 0.6551 0.015 Uiso 1 1 calc R . . . .
C53 C -0.1098(2) 0.7752(2) 0.57951(16) 0.0133(5) Uani 1 1 d . U . . .
C54 C -0.1935(2) 0.7515(2) 0.54894(17) 0.0158(5) Uani 1 1 d . U . . .
H54 H -0.2270 0.7964 0.5118 0.019 Uiso 1 1 calc R . . . .
C55 C -0.2252(2) 0.6591(2) 0.57553(17) 0.0159(5) Uani 1 1 d . U . . .
C56 C -0.1733(2) 0.5908(2) 0.62991(16) 0.0137(5) Uani 1 1 d . U . . .
H56 H -0.1960 0.5292 0.6459 0.016 Uiso 1 1 calc R . . . .
C57 C -0.3142(3) 0.6317(3) 0.5421(2) 0.0288(7) Uani 1 1 d . U . . .
C58 C -0.0676(3) 0.8725(2) 0.55028(18) 0.0182(5) Uani 1 1 d . U . . .
C59 C -0.0443(2) 0.42833(19) 0.73590(16) 0.0112(5) Uani 1 1 d . U . . .
C60 C -0.0576(2) 0.35938(19) 0.80675(16) 0.0125(5) Uani 1 1 d . U . . .
H60 H -0.0626 0.3776 0.8499 0.015 Uiso 1 1 calc R . . . .
C61 C -0.0636(2) 0.2643(2) 0.81487(16) 0.0132(5) Uani 1 1 d . U . . .
C62 C -0.0581(2) 0.2337(2) 0.75227(17) 0.0149(5) Uani 1 1 d . U . . .
H62 H -0.0641 0.1705 0.7577 0.018 Uiso 1 1 calc R . . . .
C63 C -0.0431(2) 0.3010(2) 0.68088(17) 0.0140(5) Uani 1 1 d . U . . .
C64 C -0.0355(2) 0.3957(2) 0.67266(16) 0.0136(5) Uani 1 1 d . U . . .
H64 H -0.0243 0.4387 0.6243 0.016 Uiso 1 1 calc R . . . .
C65 C -0.0715(2) 0.1965(2) 0.89299(18) 0.0168(5) Uani 1 1 d . U . . .
C66 C -0.0337(3) 0.2682(2) 0.61267(18) 0.0190(6) Uani 1 1 d . U . . .
B1 B -0.0250(2) 0.5383(2) 0.72613(18) 0.0109(5) Uani 1 1 d . U . . .
F12A F -0.3569(4) 0.4668(5) 1.0079(3) 0.0520(15) Uani 0.553(9) 1 d D U P A 2
F10A F -0.4088(3) 0.6047(5) 0.9464(5) 0.0498(15) Uani 0.526(9) 1 d D U P A 2
F11A F -0.3961(5) 0.4928(7) 0.8971(5) 0.0419(17) Uani 0.458(14) 1 d D U P A 2

loop_
_atom_site_aniso_label
_atom_site_aniso_U_11
_atom_site_aniso_U_22
_atom_site_aniso_U_33
_atom_site_aniso_U_23
_atom_site_aniso_U_13
_atom_site_aniso_U_12
Ir1 0.01201(5) 0.01155(5) 0.01268(5) -0.00301(4) -0.00243(3) 0.00138(3)
P1 0.0101(3) 0.0139(3) 0.0138(3) -0.0036(3) -0.0030(2) 0.0004(2)
Si1 0.0110(3) 0.0151(3) 0.0155(4) -0.0055(3) -0.0035(3) 0.0004(3)
O1 0.0121(9) 0.0219(10) 0.0162(10) -0.0096(8) -0.0030(7) 0.0007(7)
O2 0.0143(9) 0.0148(9) 0.0185(10) -0.0026(8) -0.0043(8) 0.0006(7)
O3 0.0118(9) 0.0197(10) 0.0191(10) -0.0023(8) -0.0003(8) -0.0008(8)
N1 0.0121(10) 0.0128(10) 0.0144(11) -0.0031(8) -0.0047(8) -0.0002(8)
C1 0.0137(12) 0.0161(12) 0.0192(13) -0.0077(10) -0.0020(10) -0.0006(9)
C2 0.0175(13) 0.0183(14) 0.0312(16) -0.0086(12) 0.0004(12) -0.0026(11)
C3 0.0258(17) 0.0261(17) 0.053(2) -0.0212(16) 0.0003(16) -0.0077(13)
C4 0.0264(18) 0.044(2) 0.057(3) -0.0335(19) -0.0062(17) -0.0078(16)
C5 0.0218(16) 0.050(2) 0.0340(19) -0.0247(17) -0.0086(14) -0.0024(15)
C6 0.0162(13) 0.0313(16) 0.0203(14) -0.0118(12) -0.0033(11) 0.0006(11)
C7 0.0265(16) 0.0329(17) 0.0171(14) -0.0052(13) -0.0088(12) 0.0053(13)
C8 0.0284(17) 0.0164(14) 0.0292(17) 0.0013(12) 0.0007(13) -0.0017(12)
C9 0.0135(13) 0.0211(14) 0.0280(16) -0.0065(12) -0.0022(11) -0.0026(10)
C10 0.0254(17) 0.0166(14) 0.044(2) -0.0017(14) -0.0111(15) 0.0021(12)
C11 0.0116(12) 0.0285(16) 0.0214(15) -0.0049(12) 0.0011(10) -0.0009(11)
C12 0.0162(14) 0.0268(16) 0.0285(17) -0.0075(13) -0.0037(12) -0.0037(12)
C13 0.0191(13) 0.0136(12) 0.0141(12) -0.0047(10) 0.0013(10) 0.0028(10)
C14 0.0201(13) 0.0178(13) 0.0148(12) -0.0055(10) -0.0014(10) 0.0033(10)
C15 0.0214(14) 0.0171(13) 0.0120(12) -0.0024(10) 0.0011(10) 0.0031(10)
C16 0.0128(12) 0.0168(13) 0.0238(14) -0.0080(11) 0.0007(10) 0.0021(10)
C17 0.0162(12) 0.0167(12) 0.0161(13) -0.0059(10) -0.0019(10) 0.0045(10)
C18 0.0268(16) 0.0229(15) 0.0247(16) -0.0091(12) -0.0123(13) 0.0116(12)
C19 0.0299(17) 0.0161(13) 0.0232(16) -0.0064(12) 0.0016(13) 0.0000(12)
C20 0.0306(17) 0.0349(19) 0.0210(15) -0.0137(14) -0.0093(13) 0.0120(14)
C21 0.042(2) 0.0186(15) 0.0201(15) 0.0007(12) 0.0072(14) 0.0026(14)
C22 0.0175(14) 0.0287(17) 0.044(2) -0.0199(16) 0.0023(14) -0.0052(12)
C23 0.0136(12) 0.0208(13) 0.0176(13) -0.0076(11) -0.0039(10) 0.0011(10)
C24 0.0166(13) 0.0281(16) 0.0184(14) -0.0042(12) -0.0028(11) -0.0032(11)
C25 0.0260(16) 0.0257(16) 0.0184(14) -0.0006(12) -0.0036(12) -0.0008(12)
C26 0.0252(15) 0.0287(16) 0.0194(15) -0.0053(12) -0.0069(12) 0.0068(12)
C27 0.0180(14) 0.0312(16) 0.0228(15) -0.0091(13) -0.0110(12) 0.0026(12)
C28 0.0154(13) 0.0235(14) 0.0227(15) -0.0075(12) -0.0065(11) 0.0003(11)
C29 0.0135(12) 0.0166(12) 0.0210(14) -0.0071(11) -0.0007(10) -0.0004(10)
C30 0.0169(13) 0.0224(14) 0.0261(15) -0.0113(12) -0.0049(11) 0.0012(11)
C31 0.0187(14) 0.0243(15) 0.0397(19) -0.0176(14) -0.0072(13) 0.0012(12)
C32 0.0178(14) 0.0193(14) 0.0417(19) -0.0120(13) -0.0007(13) -0.0019(11)
C33 0.0210(15) 0.0205(15) 0.0291(17) -0.0054(12) 0.0036(12) -0.0016(12)
C34 0.0193(14) 0.0199(14) 0.0229(15) -0.0080(11) -0.0005(11) 0.0007(11)
F1 0.0179(9) 0.0461(13) 0.0253(11) -0.0070(10) 0.0058(8) 0.0019(9)
F2 0.0262(13) 0.141(3) 0.0182(12) 0.0044(15) 0.0011(9) 0.0138(16)
F3 0.128(3) 0.0257(14) 0.071(2) 0.0123(14) 0.066(2) 0.0032(16)
F4 0.0244(11) 0.0516(15) 0.0523(16) -0.0074(13) -0.0220(11) -0.0041(10)
F5 0.0509(16) 0.0314(13) 0.0605(18) 0.0051(12) -0.0364(14) 0.0071(11)
F6 0.0359(14) 0.140(3) 0.0271(13) -0.0322(17) -0.0174(11) 0.0342(17)
F7 0.0211(10) 0.0689(18) 0.0534(16) -0.0418(14) -0.0157(10) 0.0031(11)
F8 0.0497(14) 0.0459(14) 0.0165(10) -0.0124(9) -0.0068(9) -0.0181(11)
F9 0.0608(16) 0.0189(10) 0.0416(14) -0.0096(9) -0.0247(12) -0.0080(10)
F10 0.0217(15) 0.061(3) 0.069(4) -0.035(3) 0.017(2) -0.0080(17)
F11 0.0191(14) 0.078(5) 0.029(2) -0.017(3) 0.0035(11) -0.020(2)
F12 0.0304(16) 0.068(3) 0.036(2) 0.017(2) 0.0016(18) -0.022(2)
F13 0.0273(12) 0.0656(18) 0.0448(15) -0.0098(13) -0.0110(11) -0.0246(12)
F14 0.090(3) 0.0463(18) 0.195(5) -0.037(2) -0.121(3) 0.0174(17)
F15 0.074(2) 0.111(3) 0.0471(17) -0.0444(19) -0.0021(15) -0.051(2)
F16 0.0266(10) 0.0215(9) 0.0295(11) 0.0002(8) -0.0183(8) -0.0018(8)
F17 0.0340(11) 0.0299(11) 0.0162(9) 0.0030(8) 0.0018(8) 0.0077(9)
F18 0.0351(11) 0.0135(8) 0.0277(10) 0.0015(7) -0.0114(9) -0.0087(8)
F19 0.0300(11) 0.0366(12) 0.0286(11) -0.0178(9) -0.0040(9) -0.0093(9)
F20 0.0420(13) 0.0358(12) 0.0326(12) -0.0246(10) -0.0120(10) 0.0206(10)
F21 0.0416(12) 0.0269(10) 0.0174(9) -0.0105(8) 0.0031(8) -0.0051(9)
F22 0.0346(12) 0.0234(10) 0.0328(12) -0.0099(9) 0.0128(9) -0.0132(9)
F23 0.0394(13) 0.0149(9) 0.0579(16) 0.0072(10) -0.0253(12) 0.0008(9)
F24 0.0489(14) 0.0166(9) 0.0270(11) -0.0099(8) -0.0045(9) -0.0071(9)
C35 0.0114(11) 0.0096(11) 0.0122(11) -0.0032(9) -0.0013(9) -0.0001(8)
C36 0.0123(11) 0.0144(12) 0.0131(12) -0.0009(10) -0.0008(9) 0.0012(9)
C37 0.0139(12) 0.0183(13) 0.0180(13) 0.0015(11) 0.0032(10) 0.0012(10)
C38 0.0120(12) 0.0221(14) 0.0234(14) -0.0012(12) 0.0003(10) 0.0014(10)
C39 0.0129(12) 0.0163(13) 0.0209(13) -0.0042(11) -0.0049(10) 0.0026(10)
C40 0.0125(11) 0.0141(12) 0.0137(12) -0.0033(10) -0.0017(9) 0.0012(9)
C41 0.0229(16) 0.040(2) 0.0234(16) 0.0094(14) 0.0082(13) 0.0107(14)
C42 0.0163(14) 0.0338(17) 0.0252(16) -0.0061(13) -0.0072(11) 0.0046(12)
C43 0.0119(11) 0.0081(10) 0.0119(11) -0.0021(9) -0.0015(9) -0.0003(8)
C44 0.0119(11) 0.0138(12) 0.0129(12) -0.0045(10) -0.0010(9) -0.0011(9)
C45 0.0118(11) 0.0165(12) 0.0125(12) -0.0029(10) 0.0010(9) -0.0009(9)
C46 0.0169(12) 0.0160(12) 0.0112(12) -0.0046(10) -0.0008(9) 0.0007(10)
C47 0.0160(12) 0.0114(11) 0.0129(12) -0.0043(9) -0.0046(9) 0.0005(9)
C48 0.0123(11) 0.0109(11) 0.0139(12) -0.0042(9) -0.0017(9) -0.0009(9)
C49 0.0231(14) 0.0211(14) 0.0176(13) -0.0089(11) -0.0058(11) -0.0025(11)
C50 0.0149(13) 0.0319(16) 0.0172(13) -0.0065(12) 0.0035(10) -0.0068(11)
C51 0.0093(10) 0.0120(11) 0.0106(11) -0.0037(9) 0.0012(8) -0.0007(8)
C52 0.0104(11) 0.0116(11) 0.0150(12) -0.0037(9) -0.0026(9) -0.0002(9)
C53 0.0128(11) 0.0119(11) 0.0141(12) -0.0037(9) -0.0008(9) 0.0010(9)
C54 0.0155(12) 0.0179(13) 0.0131(12) -0.0035(10) -0.0039(10) 0.0029(10)
C55 0.0116(11) 0.0202(13) 0.0177(13) -0.0072(11) -0.0043(10) -0.0003(10)
C56 0.0120(11) 0.0141(12) 0.0155(12) -0.0054(10) -0.0009(9) -0.0023(9)
C57 0.0272(16) 0.0289(17) 0.0343(18) -0.0076(14) -0.0175(14) -0.0047(13)
C58 0.0211(14) 0.0122(12) 0.0199(14) -0.0029(10) -0.0037(11) 0.0001(10)
C59 0.0095(11) 0.0113(11) 0.0126(11) -0.0039(9) -0.0004(9) -0.0010(8)
C60 0.0109(11) 0.0131(11) 0.0139(12) -0.0043(9) -0.0026(9) -0.0005(9)
C61 0.0111(11) 0.0119(11) 0.0159(12) -0.0025(9) -0.0035(9) -0.0001(9)
C62 0.0134(12) 0.0121(12) 0.0202(13) -0.0069(10) -0.0022(10) -0.0002(9)
C63 0.0124(12) 0.0147(12) 0.0163(12) -0.0075(10) -0.0010(9) 0.0006(9)
C64 0.0145(12) 0.0140(12) 0.0123(12) -0.0051(9) -0.0002(9) -0.0006(9)
C65 0.0166(12) 0.0140(12) 0.0191(13) -0.0019(10) -0.0072(10) -0.0006(10)
C66 0.0214(14) 0.0186(13) 0.0195(13) -0.0108(11) -0.0013(11) 0.0016(11)
B1 0.0096(12) 0.0106(12) 0.0130(12) -0.0045(10) -0.0004(9) -0.0020(9)
F12A 0.0304(16) 0.068(3) 0.036(2) 0.017(2) 0.0016(18) -0.022(2)
F10A 0.0217(15) 0.061(3) 0.069(4) -0.035(3) 0.017(2) -0.0080(17)
F11A 0.0191(14) 0.078(5) 0.029(2) -0.017(3) 0.0035(11) -0.020(2)

loop_
_atom_type_symbol
_atom_type_description
_atom_type_scat_dispersion_real
_atom_type_scat_dispersion_imag
_atom_type_scat_source
C C 0.0033 0.0016 'International Tables Vol C Tables 4.2.6.8 and 6.1.1.4'
H H 0.0000 0.0000 'International Tables Vol C Tables 4.2.6.8 and 6.1.1.4'
B B 0.0013 0.0007 'International Tables Vol C Tables 4.2.6.8 and 6.1.1.4'
F F 0.0171 0.0103 'International Tables Vol C Tables 4.2.6.8 and 6.1.1.4'
Ir Ir -1.4442 7.9887 'International Tables Vol C Tables 4.2.6.8 and 6.1.1.4'
N N 0.0061 0.0033 'International Tables Vol C Tables 4.2.6.8 and 6.1.1.4'
O O 0.0106 0.0060 'International Tables Vol C Tables 4.2.6.8 and 6.1.1.4'
P P 0.1023 0.0942 'International Tables Vol C Tables 4.2.6.8 and 6.1.1.4'
Si Si 0.0817 0.0704 'International Tables Vol C Tables 4.2.6.8 and 6.1.1.4'

loop_
_geom_angle_atom_site_label_1
_geom_angle_atom_site_label_2
_geom_angle_atom_site_label_3
_geom_angle
N1 Ir1 Si1 85.17(7)
N1 Ir1 C13 116.03(11)
N1 Ir1 C14 112.55(11)
N1 Ir1 C15 135.37(11)
N1 Ir1 C16 174.39(11)
N1 Ir1 C17 144.61(11)
C13 Ir1 Si1 143.70(8)
C13 Ir1 C14 35.68(10)
C14 Ir1 Si1 160.55(9)
C15 Ir1 Si1 123.30(9)
C15 Ir1 C13 62.63(11)
C15 Ir1 C14 37.96(12)
C15 Ir1 C16 39.05(12)
C16 Ir1 Si1 98.29(9)
C16 Ir1 C13 63.37(11)
C16 Ir1 C14 63.43(12)
C17 Ir1 Si1 107.67(9)
C17 Ir1 C13 38.45(11)
C17 Ir1 C14 62.76(11)
C17 Ir1 C15 64.53(11)
C17 Ir1 C16 38.27(11)
O1 P1 O2 109.28(12)
O1 P1 O3 111.63(13)
O1 P1 N1 107.98(12)
O2 P1 N1 115.18(13)
O3 P1 O2 103.64(12)
O3 P1 N1 109.15(13)
O1 Si1 Ir1 102.07(8)
O1 Si1 C23 103.78(12)
O1 Si1 C29 104.33(12)
C23 Si1 Ir1 111.56(10)
C23 Si1 C29 111.53(14)
C29 Si1 Ir1 121.25(11)
P1 O1 Si1 119.90(13)
C9 O2 P1 120.84(19)
C11 O3 P1 126.8(2)
P1 N1 Ir1 122.37(14)
C1 N1 Ir1 119.25(19)
C1 N1 P1 118.4(2)
C2 C1 N1 118.0(3)
C6 C1 N1 120.9(3)
C6 C1 C2 121.1(3)
C1 C2 C8 121.8(3)
C3 C2 C1 117.9(3)
C3 C2 C8 120.3(3)
C2 C3 H3 119.2
C4 C3 C2 121.6(4)
C4 C3 H3 119.2
C3 C4 H4 119.9
C3 C4 C5 120.1(4)
C5 C4 H4 119.9
C4 C5 H5 119.6
C4 C5 C6 120.8(4)
C6 C5 H5 119.6
C1 C6 C5 118.5(3)
C1 C6 C7 121.5(3)
C5 C6 C7 120.0(3)
C6 C7 H7A 109.5
C6 C7 H7B 109.5
C6 C7 H7C 109.5
H7A C7 H7B 109.5
H7A C7 H7C 109.5
H7B C7 H7C 109.5
C2 C8 H8A 109.5
C2 C8 H8B 109.5
C2 C8 H8C 109.5
H8A C8 H8B 109.5
H8A C8 H8C 109.5
H8B C8 H8C 109.5
O2 C9 H9A 110.2
O2 C9 H9B 110.2
O2 C9 C10 107.5(3)
H9A C9 H9B 108.5
C10 C9 H9A 110.2
C10 C9 H9B 110.2
C9 C10 H10A 109.5
C9 C10 H10B 109.5
C9 C10 H10C 109.5
H10A C10 H10B 109.5
H10A C10 H10C 109.5
H10B C10 H10C 109.5
O3 C11 H11A 109.3
O3 C11 H11B 109.3
O3 C11 C12 111.7(3)
H11A C11 H11B 107.9
C12 C11 H11A 109.3
C12 C11 H11B 109.3
C11 C12 H12A 109.5
C11 C12 H12B 109.5
C11 C12 H12C 109.5
H12A C12 H12B 109.5
H12A C12 H12C 109.5
H12B C12 H12C 109.5
C14 C13 Ir1 72.68(17)
C14 C13 C17 108.1(3)
C14 C13 C19 127.7(3)
C17 C13 Ir1 66.30(15)
C17 C13 C19 124.2(3)
C19 C13 Ir1 127.3(2)
C13 C14 Ir1 71.64(17)
C13 C14 C15 108.0(3)
C13 C14 C20 126.7(3)
C15 C14 Ir1 66.06(16)
C15 C14 C20 125.3(3)
C20 C14 Ir1 126.9(2)
C14 C15 Ir1 75.98(18)
C14 C15 C21 125.6(3)
C16 C15 Ir1 71.14(17)
C16 C15 C14 108.2(3)
C16 C15 C21 125.7(3)
C21 C15 Ir1 124.7(2)
C15 C16 Ir1 69.81(17)
C15 C16 C22 126.8(3)
C17 C16 Ir1 70.12(17)
C17 C16 C15 106.8(3)
C17 C16 C22 126.4(3)
C22 C16 Ir1 126.5(2)
C13 C17 Ir1 75.26(16)
C13 C17 C18 124.1(3)
C16 C17 Ir1 71.61(17)
C16 C17 C13 108.5(3)
C16 C17 C18 126.8(3)
C18 C17 Ir1 126.2(2)
C17 C18 H18A 109.5
C17 C18 H18B 109.5
C17 C18 H18C 109.5
H18A C18 H18B 109.5
H18A C18 H18C 109.5
H18B C18 H18C 109.5
C13 C19 H19A 109.5
C13 C19 H19B 109.5
C13 C19 H19C 109.5
H19A C19 H19B 109.5
H19A C19 H19C 109.5
H19B C19 H19C 109.5
C14 C20 H20A 109.5
C14 C20 H20B 109.5
C14 C20 H20C 109.5
H20A C20 H20B 109.5
H20A C20 H20C 109.5
H20B C20 H20C 109.5
C15 C21 H21A 109.5
C15 C21 H21B 109.5
C15 C21 H21C 109.5
H21A C21 H21B 109.5
H21A C21 H21C 109.5
H21B C21 H21C 109.5
C16 C22 H22A 109.5
C16 C22 H22B 109.5
C16 C22 H22C 109.5
H22A C22 H22B 109.5
H22A C22 H22C 109.5
H22B C22 H22C 109.5
C24 C23 Si1 120.6(2)
C24 C23 C28 117.9(3)
C28 C23 Si1 120.7(2)
C23 C24 H24 119.3
C23 C24 C25 121.4(3)
C25 C24 H24 119.3
C24 C25 H25 120.1
C26 C25 C24 119.8(3)
C26 C25 H25 120.1
C25 C26 H26 120.3
C27 C26 C25 119.4(3)
C27 C26 H26 120.3
C26 C27 H27 119.8
C26 C27 C28 120.4(3)
C28 C27 H27 119.8
C23 C28 H28 119.5
C27 C28 C23 121.0(3)
C27 C28 H28 119.5
C30 C29 Si1 121.5(2)
C30 C29 C34 117.5(3)
C34 C29 Si1 120.9(2)
C29 C30 H30 119.4
C31 C30 C29 121.2(3)
C31 C30 H30 119.4
C30 C31 H31 119.9
C30 C31 C32 120.2(3)
C32 C31 H31 119.9
C31 C32 H32 120.1
C31 C32 C33 119.8(3)
C33 C32 H32 120.1
C32 C33 H33 120.1
C34 C33 C32 119.8(3)
C34 C33 H33 120.1
C29 C34 H34 119.2
C33 C34 C29 121.5(3)
C33 C34 H34 119.2
C36 C35 B1 122.6(2)
C40 C35 C36 115.9(2)
C40 C35 B1 121.2(2)
C35 C36 H36 119.1
C37 C36 C35 121.8(3)
C37 C36 H36 119.1
C36 C37 C41 119.6(3)
C38 C37 C36 121.2(3)
C38 C37 C41 119.1(3)
C37 C38 H38 121.1
C39 C38 C37 117.8(3)
C39 C38 H38 121.1
C38 C39 C40 120.9(3)
C38 C39 C42 119.2(3)
C40 C39 C42 119.8(3)
C35 C40 H40 118.8
C39 C40 C35 122.4(3)
C39 C40 H40 118.8
F1 C41 F2 104.7(4)
F1 C41 C37 113.3(3)
F2 C41 C37 112.1(3)
F3 C41 F1 107.0(4)
F3 C41 F2 107.1(4)
F3 C41 C37 112.2(4)
F4 C42 F5 105.2(3)
F4 C42 C39 113.0(3)
F5 C42 C39 112.0(3)
F6 C42 F4 106.9(3)
F6 C42 F5 106.7(4)
F6 C42 C39 112.5(3)
C44 C43 B1 118.3(2)
C48 C43 C44 115.6(2)
C48 C43 B1 126.1(2)
C43 C44 H44 118.8
C45 C44 C43 122.4(3)
C45 C44 H44 118.8
C44 C45 C46 121.0(3)
C44 C45 C50 120.2(3)
C46 C45 C50 118.7(3)
C45 C46 H46 121.1
C47 C46 C45 117.8(3)
C47 C46 H46 121.1
C46 C47 C48 121.2(3)
C46 C47 C49 119.3(3)
C48 C47 C49 119.5(3)
C43 C48 C47 121.9(3)
C43 C48 H48 119.0
C47 C48 H48 119.0
F7 C49 F8 106.2(3)
F7 C49 C47 112.7(3)
F8 C49 C47 112.6(3)
F9 C49 F7 106.6(3)
F9 C49 F8 106.1(3)
F9 C49 C47 112.2(3)
F10 C50 F11 109.3(5)
F10 C50 F12 106.3(4)
F10 C50 C45 114.7(4)
F11 C50 F12 103.6(5)
F11 C50 C45 112.3(3)
F12 C50 C45 110.0(4)
F12A C50 C45 113.7(3)
F12A C50 F10A 104.1(4)
F12A C50 F11A 109.5(5)
F10A C50 C45 109.1(3)
F11A C50 C45 114.1(4)
F11A C50 F10A 105.5(5)
C52 C51 B1 118.9(2)
C56 C51 C52 115.8(2)
C56 C51 B1 125.2(2)
C51 C52 H52 118.8
C53 C52 C51 122.4(3)
C53 C52 H52 118.8
C52 C53 C58 118.7(3)
C54 C53 C52 120.8(3)
C54 C53 C58 120.5(3)
C53 C54 H54 121.1
C55 C54 C53 117.8(3)
C55 C54 H54 121.1
C54 C55 C56 121.4(3)
C54 C55 C57 118.7(3)
C56 C55 C57 119.9(3)
C51 C56 H56 119.1
C55 C56 C51 121.8(3)
C55 C56 H56 119.1
F13 C57 C55 112.8(3)
F14 C57 F13 108.1(4)
F14 C57 F15 104.8(4)
F14 C57 C55 112.5(3)
F15 C57 F13 105.5(3)
F15 C57 C55 112.6(3)
F22 C58 F23 107.0(3)
F22 C58 F24 105.8(3)
F22 C58 C53 112.2(2)
F23 C58 C53 112.7(3)
F24 C58 F23 106.4(3)
F24 C58 C53 112.3(3)
C60 C59 C64 115.9(2)
C60 C59 B1 122.1(2)
C64 C59 B1 121.6(2)
C59 C60 H60 118.9
C61 C60 C59 122.3(3)
C61 C60 H60 118.9
C60 C61 C65 117.5(3)
C62 C61 C60 121.1(3)
C62 C61 C65 121.3(3)
C61 C62 H62 121.1
C61 C62 C63 117.7(3)
C63 C62 H62 121.1
C62 C63 C66 118.1(3)
C64 C63 C62 121.2(3)
C64 C63 C66 120.6(3)
C59 C64 H64 119.1
C63 C64 C59 121.7(3)
C63 C64 H64 119.1
F16 C65 C61 111.5(2)
F17 C65 F16 105.7(3)
F17 C65 F18 107.2(3)
F17 C65 C61 113.4(2)
F18 C65 F16 105.2(2)
F18 C65 C61 113.2(3)
F19 C66 F20 106.0(3)
F19 C66 C63 112.3(3)
F20 C66 C63 111.5(3)
F21 C66 F19 106.2(3)
F21 C66 F20 106.9(3)
F21 C66 C63 113.5(3)
C35 B1 C43 113.9(2)
C51 B1 C35 111.4(2)
C51 B1 C43 106.0(2)
C51 B1 C59 113.2(2)
C59 B1 C35 102.8(2)
C59 B1 C43 109.8(2)

loop_
_geom_bond_atom_site_label_1
_geom_bond_atom_site_label_2
_geom_bond_distance
Ir1 Si1 2.3428(9)
Ir1 N1 1.992(2)
Ir1 C13 2.284(3)
Ir1 C14 2.297(3)
Ir1 C15 2.164(3)
Ir1 C16 2.182(3)
Ir1 C17 2.162(3)
P1 O1 1.531(2)
P1 O2 1.564(2)
P1 O3 1.545(2)
P1 N1 1.629(3)
Si1 O1 1.758(2)
Si1 C23 1.867(3)
Si1 C29 1.868(3)
O2 C9 1.459(4)
O3 C11 1.470(4)
N1 C1 1.434(4)
C1 C2 1.424(4)
C1 C6 1.401(4)
C2 C3 1.392(5)
C2 C8 1.504(5)
C3 H3 0.9300
C3 C4 1.384(7)
C4 H4 0.9300
C4 C5 1.384(7)
C5 H5 0.9300
C5 C6 1.408(5)
C6 C7 1.502(5)
C7 H7A 0.9600
C7 H7B 0.9600
C7 H7C 0.9600
C8 H8A 0.9600
C8 H8B 0.9600
C8 H8C 0.9600
C9 H9A 0.9700
C9 H9B 0.9700
C9 C10 1.520(5)
C10 H10A 0.9600
C10 H10B 0.9600
C10 H10C 0.9600
C11 H11A 0.9700
C11 H11B 0.9700
C11 C12 1.505(5)
C12 H12A 0.9600
C12 H12B 0.9600
C12 H12C 0.9600
C13 C14 1.403(4)
C13 C17 1.468(4)
C13 C19 1.492(4)
C14 C15 1.456(5)
C14 C20 1.493(5)
C15 C16 1.453(4)
C15 C21 1.486(4)
C16 C17 1.424(4)
C16 C22 1.506(5)
C17 C18 1.496(4)
C18 H18A 0.9600
C18 H18B 0.9600
C18 H18C 0.9600
C19 H19A 0.9600
C19 H19B 0.9600
C19 H19C 0.9600
C20 H20A 0.9600
C20 H20B 0.9600
C20 H20C 0.9600
C21 H21A 0.9600
C21 H21B 0.9600
C21 H21C 0.9600
C22 H22A 0.9600
C22 H22B 0.9600
C22 H22C 0.9600
C23 C24 1.395(5)
C23 C28 1.401(4)
C24 H24 0.9300
C24 C25 1.398(5)
C25 H25 0.9300
C25 C26 1.397(5)
C26 H26 0.9300
C26 C27 1.387(5)
C27 H27 0.9300
C27 C28 1.394(4)
C28 H28 0.9300
C29 C30 1.403(4)
C29 C34 1.405(5)
C30 H30 0.9300
C30 C31 1.389(5)
C31 H31 0.9300
C31 C32 1.389(6)
C32 H32 0.9300
C32 C33 1.391(5)
C33 H33 0.9300
C33 C34 1.389(5)
C34 H34 0.9300
F1 C41 1.321(4)
F2 C41 1.355(6)
F3 C41 1.305(6)
F4 C42 1.327(4)
F5 C42 1.339(5)
F6 C42 1.325(5)
F7 C49 1.335(4)
F8 C49 1.337(4)
F9 C49 1.333(4)
F10 C50 1.296(6)
F11 C50 1.336(6)
F12 C50 1.373(6)
F13 C57 1.325(5)
F14 C57 1.316(5)
F15 C57 1.317(5)
F16 C65 1.353(3)
F17 C65 1.337(4)
F18 C65 1.345(4)
F19 C66 1.340(4)
F20 C66 1.349(4)
F21 C66 1.334(4)
F22 C58 1.338(4)
F23 C58 1.342(4)
F24 C58 1.338(4)
C35 C36 1.408(4)
C35 C40 1.401(4)
C35 B1 1.644(4)
C36 H36 0.9300
C36 C37 1.395(4)
C37 C38 1.391(5)
C37 C41 1.504(5)
C38 H38 0.9300
C38 C39 1.391(4)
C39 C40 1.392(4)
C39 C42 1.501(4)
C40 H40 0.9300
C43 C44 1.410(4)
C43 C48 1.399(4)
C43 B1 1.645(4)
C44 H44 0.9300
C44 C45 1.388(4)
C45 C46 1.389(4)
C45 C50 1.506(4)
C46 H46 0.9300
C46 C47 1.386(4)
C47 C48 1.401(4)
C47 C49 1.499(4)
C48 H48 0.9300
C50 F12A 1.305(5)
C50 F10A 1.393(6)
C50 F11A 1.306(6)
C51 C52 1.406(4)
C51 C56 1.400(4)
C51 B1 1.634(4)
C52 H52 0.9300
C52 C53 1.393(4)
C53 C54 1.390(4)
C53 C58 1.495(4)
C54 H54 0.9300
C54 C55 1.384(4)
C55 C56 1.398(4)
C55 C57 1.506(4)
C56 H56 0.9300
C59 C60 1.398(4)
C59 C64 1.413(4)
C59 B1 1.636(4)
C60 H60 0.9300
C60 C61 1.394(4)
C61 C62 1.388(4)
C61 C65 1.492(4)
C62 H62 0.9300
C62 C63 1.395(4)
C63 C64 1.391(4)
C63 C66 1.502(4)
C64 H64 0.9300

loop_
_geom_torsion_atom_site_label_1
_geom_torsion_atom_site_label_2
_geom_torsion_atom_site_label_3
_geom_torsion_atom_site_label_4
_geom_torsion
Ir1 Si1 O1 P1 10.46(16)
Ir1 Si1 C23 C24 62.7(3)
Ir1 Si1 C23 C28 -107.0(3)
Ir1 Si1 C29 C30 168.9(2)
Ir1 Si1 C29 C34 -15.4(3)
Ir1 N1 C1 C2 -85.5(3)
Ir1 N1 C1 C6 92.1(3)
Ir1 C13 C14 C15 -56.1(2)
Ir1 C13 C14 C20 122.8(3)
Ir1 C13 C17 C16 64.4(2)
Ir1 C13 C17 C18 -124.1(3)
Ir1 C14 C15 C16 -64.3(2)
Ir1 C14 C15 C21 122.9(3)
Ir1 C15 C16 C17 -60.7(2)
Ir1 C15 C16 C22 121.2(3)
Ir1 C16 C17 C13 -66.8(2)
Ir1 C16 C17 C18 122.0(3)
P1 O2 C9 C10 179.8(2)
P1 O3 C11 C12 -75.0(4)
P1 N1 C1 C2 92.7(3)
P1 N1 C1 C6 -89.7(3)
Si1 C23 C24 C25 -170.1(3)
Si1 C23 C28 C27 169.3(3)
Si1 C29 C30 C31 175.1(2)
Si1 C29 C34 C33 -175.5(3)
O1 P1 O2 C9 -41.9(3)
O1 P1 O3 C11 -122.2(3)
O1 P1 N1 Ir1 16.99(19)
O1 P1 N1 C1 -161.2(2)
O1 Si1 C23 C24 -46.4(3)
O1 Si1 C23 C28 143.8(3)
O1 Si1 C29 C30 -77.1(3)
O1 Si1 C29 C34 98.7(3)
O2 P1 O1 Si1 109.14(16)
O2 P1 O3 C11 -4.7(3)
O2 P1 N1 Ir1 -105.44(16)
O2 P1 N1 C1 76.4(2)
O3 P1 O1 Si1 -136.81(15)
O3 P1 O2 C9 -161.0(2)
O3 P1 N1 Ir1 138.52(15)
O3 P1 N1 C1 -39.6(2)
N1 P1 O1 Si1 -16.84(19)
N1 P1 O2 C9 79.8(3)
N1 P1 O3 C11 118.5(3)
N1 C1 C2 C3 176.5(3)
N1 C1 C2 C8 -3.6(5)
N1 C1 C6 C5 -177.5(3)
N1 C1 C6 C7 3.1(5)
C1 C2 C3 C4 1.0(6)
C2 C1 C6 C5 0.0(5)
C2 C1 C6 C7 -179.4(3)
C2 C3 C4 C5 0.2(6)
C3 C4 C5 C6 -1.4(6)
C4 C5 C6 C1 1.3(5)
C4 C5 C6 C7 -179.3(4)
C6 C1 C2 C3 -1.1(5)
C6 C1 C2 C8 178.8(3)
C8 C2 C3 C4 -178.9(4)
C13 C14 C15 Ir1 59.6(2)
C13 C14 C15 C16 -4.8(3)
C13 C14 C15 C21 -177.5(3)
C14 C13 C17 Ir1 -61.0(2)
C14 C13 C17 C16 3.5(3)
C14 C13 C17 C18 175.0(3)
C14 C15 C16 Ir1 67.5(2)
C14 C15 C16 C17 6.8(3)
C14 C15 C16 C22 -171.3(3)
C15 C16 C17 Ir1 60.5(2)
C15 C16 C17 C13 -6.3(3)
C15 C16 C17 C18 -177.5(3)
C17 C13 C14 Ir1 57.0(2)
C17 C13 C14 C15 0.9(3)
C17 C13 C14 C20 179.8(3)
C19 C13 C14 Ir1 -124.2(3)
C19 C13 C14 C15 179.7(3)
C19 C13 C14 C20 -1.4(5)
C19 C13 C17 Ir1 120.2(3)
C19 C13 C17 C16 -175.4(3)
C19 C13 C17 C18 -3.9(5)
C20 C14 C15 Ir1 -119.4(3)
C20 C14 C15 C16 176.3(3)
C20 C14 C15 C21 3.5(5)
C21 C15 C16 Ir1 -119.7(3)
C21 C15 C16 C17 179.6(3)
C21 C15 C16 C22 1.4(5)
C22 C16 C17 Ir1 -121.3(3)
C22 C16 C17 C13 171.9(3)
C22 C16 C17 C18 0.6(5)
C23 Si1 O1 P1 126.52(17)
C23 Si1 C29 C30 34.3(3)
C23 Si1 C29 C34 -149.9(2)
C23 C24 C25 C26 1.0(5)
C24 C23 C28 C27 -0.7(5)
C24 C25 C26 C27 -1.2(5)
C25 C26 C27 C28 0.4(5)
C26 C27 C28 C23 0.5(5)
C28 C23 C24 C25 -0.1(5)
C29 Si1 O1 P1 -116.56(17)
C29 Si1 C23 C24 -158.2(3)
C29 Si1 C23 C28 32.1(3)
C29 C30 C31 C32 0.6(5)
C30 C29 C34 C33 0.4(5)
C30 C31 C32 C33 0.2(5)
C31 C32 C33 C34 -0.6(5)
C32 C33 C34 C29 0.3(5)
C34 C29 C30 C31 -0.9(5)
C35 C36 C37 C38 -1.8(5)
C35 C36 C37 C41 -178.6(3)
C36 C35 C40 C39 2.3(4)
C36 C35 B1 C43 -143.2(3)
C36 C35 B1 C51 -23.3(4)
C36 C35 B1 C59 98.2(3)
C36 C37 C38 C39 2.1(5)
C36 C37 C41 F1 -149.3(4)
C36 C37 C41 F2 -31.1(5)
C36 C37 C41 F3 89.4(5)
C37 C38 C39 C40 -0.3(5)
C37 C38 C39 C42 177.9(3)
C38 C37 C41 F1 33.8(6)
C38 C37 C41 F2 152.0(4)
C38 C37 C41 F3 -87.5(5)
C38 C39 C40 C35 -2.0(5)
C38 C39 C42 F4 28.7(5)
C38 C39 C42 F5 -89.9(4)
C38 C39 C42 F6 149.9(4)
C40 C35 C36 C37 -0.4(4)
C40 C35 B1 C43 44.0(3)
C40 C35 B1 C51 163.8(2)
C40 C35 B1 C59 -74.7(3)
C40 C39 C42 F4 -153.1(3)
C40 C39 C42 F5 88.4(4)
C40 C39 C42 F6 -31.9(5)
C41 C37 C38 C39 179.0(3)
C42 C39 C40 C35 179.8(3)
C43 C44 C45 C46 -0.4(4)
C43 C44 C45 C50 -178.8(3)
C44 C43 C48 C47 2.7(4)
C44 C43 B1 C35 -167.2(2)
C44 C43 B1 C51 70.0(3)
C44 C43 B1 C59 -52.6(3)
C44 C45 C46 C47 1.5(4)
C44 C45 C50 F10 -152.9(5)
C44 C45 C50 F11 -27.3(6)
C44 C45 C50 F12 87.4(5)
C44 C45 C50 F12A 123.4(5)
C44 C45 C50 F10A -120.9(5)
C44 C45 C50 F11A -3.2(7)
C45 C46 C47 C48 -0.5(4)
C45 C46 C47 C49 178.0(3)
C46 C45 C50 F10 28.6(6)
C46 C45 C50 F11 154.2(5)
C46 C45 C50 F12 -91.1(5)
C46 C45 C50 F12A -55.1(6)
C46 C45 C50 F10A 60.6(5)
C46 C45 C50 F11A 178.3(6)
C46 C47 C48 C43 -1.6(4)
C46 C47 C49 F7 147.6(3)
C46 C47 C49 F8 27.5(4)
C46 C47 C49 F9 -92.1(3)
C48 C43 C44 C45 -1.7(4)
C48 C43 B1 C35 13.1(4)
C48 C43 B1 C51 -109.7(3)
C48 C43 B1 C59 127.7(3)
C48 C47 C49 F7 -33.8(4)
C48 C47 C49 F8 -153.9(3)
C48 C47 C49 F9 86.5(4)
C49 C47 C48 C43 179.8(3)
C50 C45 C46 C47 180.0(3)
C51 C52 C53 C54 1.6(4)
C51 C52 C53 C58 -174.7(3)
C52 C51 C56 C55 0.9(4)
C52 C51 B1 C35 -50.6(3)
C52 C51 B1 C43 73.7(3)
C52 C51 B1 C59 -165.9(2)
C52 C53 C54 C55 0.4(4)
C52 C53 C58 F22 74.8(4)
C52 C53 C58 F23 -164.3(3)
C52 C53 C58 F24 -44.1(4)
C53 C54 C55 C56 -1.7(4)
C53 C54 C55 C57 -178.9(3)
C54 C53 C58 F22 -101.5(3)
C54 C53 C58 F23 19.3(4)
C54 C53 C58 F24 139.5(3)
C54 C55 C56 C51 1.0(4)
C54 C55 C57 F13 -151.8(3)
C54 C55 C57 F14 -29.3(5)
C54 C55 C57 F15 88.9(4)
C56 C51 C52 C53 -2.2(4)
C56 C51 B1 C35 132.0(3)
C56 C51 B1 C43 -103.6(3)
C56 C51 B1 C59 16.8(4)
C56 C55 C57 F13 30.9(5)
C56 C55 C57 F14 153.4(4)
C56 C55 C57 F15 -88.4(4)
C57 C55 C56 C51 178.2(3)
C58 C53 C54 C55 176.7(3)
C59 C60 C61 C62 -0.9(4)
C59 C60 C61 C65 176.6(3)
C60 C59 C64 C63 1.9(4)
C60 C59 B1 C35 98.0(3)
C60 C59 B1 C43 -23.5(3)
C60 C59 B1 C51 -141.8(3)
C60 C61 C62 C63 1.8(4)
C60 C61 C65 F16 -69.3(3)
C60 C61 C65 F17 49.9(4)
C60 C61 C65 F18 172.3(3)
C61 C62 C63 C64 -0.8(4)
C61 C62 C63 C66 178.2(3)
C62 C61 C65 F16 108.2(3)
C62 C61 C65 F17 -132.6(3)
C62 C61 C65 F18 -10.2(4)
C62 C63 C64 C59 -1.1(4)
C62 C63 C66 F19 67.0(4)
C62 C63 C66 F20 -51.8(4)
C62 C63 C66 F21 -172.6(3)
C64 C59 C60 C61 -1.0(4)
C64 C59 B1 C35 -74.4(3)
C64 C59 B1 C43 164.1(2)
C64 C59 B1 C51 45.9(3)
C64 C63 C66 F19 -114.0(3)
C64 C63 C66 F20 127.3(3)
C64 C63 C66 F21 6.4(4)
C65 C61 C62 C63 -175.6(3)
C66 C63 C64 C59 179.9(3)
B1 C35 C36 C37 -173.6(3)
B1 C35 C40 C39 175.6(3)
B1 C43 C44 C45 178.6(2)
B1 C43 C48 C47 -177.6(3)
B1 C51 C52 C53 -179.8(2)
B1 C51 C56 C55 178.4(3)
B1 C59 C60 C61 -173.8(2)
B1 C59 C64 C63 174.8(3)
